data_7044510
loop_
_publ_author_name
'Mercier, Nicolas'
'Leblanc, Antonin'
'Allain, Magali'
'Dul, Marie-Claire'
'WEBER, Guy'
'Geoffroy, Nicolas'
'Bellat, Jean Pierre'
'Bezverkhyy, Igor'

_publ_section_title
;
 A robust Viologen and Mn-based porous coordination polymer with two types
 of Lewis acid sites providing high affinity for H2O, CO2 and NH3
;
_journal_name_full 'Dalton Trans.'
_journal_paper_doi 10.1039/C7DT03541A
_journal_year 2017
_chemical_formula_moiety 'C26 H14 Mn N2 O8, 5 H2 O'
_chemical_formula_sum 'C26 H24 Mn N2 O13'
_chemical_formula_weight 627.41
_space_group_IT_number 14
_symmetry_cell_setting monoclinic
_symmetry_space_group_name_Hall '-P 2ybc'
_symmetry_space_group_name_H-M 'P 1 21/c 1'
_atom_sites_solution_hydrogens geom
_atom_sites_solution_primary direct
_atom_sites_solution_secondary difmap
_audit_creation_date 2016-07-22T14:34:06-00:00
_audit_creation_method 'WinGX routine CIF_UPDATE'
_audit_update_record
;
2017-08-31 deposited with the CCDC.
2017-10-23 downloaded from the CCDC.
;
_cell_angle_alpha 90.000(5)
_cell_angle_beta 111.925(7)
_cell_angle_gamma 90.000(5)
_cell_formula_units_Z 4
_cell_length_a 14.4605(8)
_cell_length_b 10.4594(5)
_cell_length_c 18.7370(10)
_cell_measurement_reflns_used 4306
_cell_measurement_temperature 150.00(10)
_cell_measurement_theta_max 75.688
_cell_measurement_theta_min 4.875
_cell_volume 2629.0(3)
_computing_cell_refinement 'CrysAlisPro 1.171.38.41r (Rigaku OD, 2015)'
_computing_data_collection 'CrysAlisPro 1.171.38.41r (Rigaku OD, 2015)'
_computing_data_reduction 'CrysAlisPro 1.171.38.41r (Rigaku OD, 2015)'
_computing_molecular_graphics 'DIAMOND 3.2k (Crystal Impact GbR, 2014)'
_computing_publication_material 'WinGX publication routines (Farrugia, 1999)'
_computing_structure_refinement 'SHELXL-97 (Sheldrick, 2008)'
_computing_structure_solution 'SHELXS-97 (Sheldrick, 2008)'
_diffrn_ambient_temperature 150.00(10)
_diffrn_detector_area_resol_mean 5.199
_diffrn_measured_fraction_theta_full 0.981
_diffrn_measured_fraction_theta_max 0.958
_diffrn_measurement_device_type 'SuperNova, Single source at offset, AtlasS2'
_diffrn_measurement_method '\w scans'
_diffrn_radiation_monochromator mirror
_diffrn_radiation_probe x-ray
_diffrn_radiation_type CuK\a
_diffrn_radiation_wavelength 1.54184
_diffrn_reflns_av_R_equivalents 0.0452
_diffrn_reflns_limit_h_max 17
_diffrn_reflns_limit_h_min -18
_diffrn_reflns_limit_k_max 8
_diffrn_reflns_limit_k_min -12
_diffrn_reflns_limit_l_max 19
_diffrn_reflns_limit_l_min -23
_diffrn_reflns_number 10673
_diffrn_reflns_theta_full 74
_diffrn_reflns_theta_max 76.51
_diffrn_reflns_theta_min 3.29
_exptl_absorpt_coefficient_mu 4.755
_exptl_absorpt_correction_T_max 1
_exptl_absorpt_correction_T_min 0.55219
_exptl_absorpt_correction_type multi-scan
_exptl_absorpt_process_details
;
        CrysAlisPro 1.171.38.41r (Rigaku Oxford Diffraction, 2015)
        Empirical absorption correction using spherical harmonics,
 implemented in SCALE3 ABSPACK scaling algorithm.
;
_exptl_crystal_colour yellow
_exptl_crystal_density_diffrn 1.585
_exptl_crystal_density_method 'not measured'
_exptl_crystal_description prism
_exptl_crystal_F_000 1292
_exptl_crystal_recrystallization_method 'Hydrothermal method'
_exptl_crystal_size_max 0.156
_exptl_crystal_size_mid 0.087
_exptl_crystal_size_min 0.042
_refine_diff_density_max 1.176
_refine_diff_density_min -0.759
_refine_ls_extinction_method none
_refine_ls_goodness_of_fit_ref 1.008
_refine_ls_hydrogen_treatment constr
_refine_ls_matrix_type full
_refine_ls_number_parameters 399
_refine_ls_number_reflns 5298
_refine_ls_number_restraints 1
_refine_ls_restrained_S_all 1.013
_refine_ls_R_factor_all 0.0929
_refine_ls_R_factor_gt 0.0718
_refine_ls_shift/su_max 0.001
_refine_ls_structure_factor_coef Fsqd
_refine_ls_weighting_details 'calc w=1/[\s^2^(Fo^2^)+(0.1499P)^2^+0.0000P] where P=(Fo^2^+2Fc^2^)/3'
_refine_ls_weighting_scheme calc
_refine_ls_wR_factor_gt 0.1933
_refine_ls_wR_factor_ref 0.2087
_reflns_number_gt 3988
_reflns_number_total 5298
_reflns_threshold_expression >2sigma(I)
_cod_data_source_file c7dt03541a2.cif
_cod_data_source_block antoninmnpc3
_cod_original_cell_volume 2629.0(2)
_cod_original_sg_symbol_H-M 'P 21/c'
_cod_database_code 7044510

loop_
_symmetry_equiv_pos_as_xyz
'x, y, z'
'-x, y+1/2, -z+1/2'
'-x, -y, -z'
'x, -y-1/2, z-1/2'

loop_
_atom_site_label
_atom_site_type_symbol
_atom_site_fract_x
_atom_site_fract_y
_atom_site_fract_z
_atom_site_U_iso_or_equiv
_atom_site_adp_type
_atom_site_occupancy
_atom_site_calc_flag
_atom_site_refinement_flags
C1 C 0.6943(3) 0.4792(4) 0.8926(3) 0.0337(9) Uani 1 d .
H1 H 0.6854 0.4134 0.9228 0.04 Uiso 1 calc R
C2 C 0.7791(3) 0.4835(5) 0.8765(3) 0.0364(9) Uani 1 d .
H2 H 0.8277 0.4207 0.8956 0.044 Uiso 1 calc R
C3 C 0.7924(3) 0.5820(5) 0.8315(2) 0.0327(9) Uani 1 d .
C4 C 0.7174(3) 0.6746(5) 0.8033(2) 0.0340(9) Uani 1 d .
H4 H 0.7246 0.7412 0.7729 0.041 Uiso 1 calc R
C5 C 0.6335(3) 0.6667(4) 0.8206(2) 0.0322(8) Uani 1 d .
H5 H 0.5836 0.7279 0.8019 0.039 Uiso 1 calc R
C6 C 0.8816(3) 0.5886(5) 0.8103(3) 0.0342(9) Uani 1 d .
C7 C 0.9706(5) 0.5379(12) 0.8551(5) 0.123(5) Uani 1 d .
H7 H 0.9772 0.498 0.9011 0.148 Uiso 1 calc R
C8 C 1.0518(4) 0.5449(11) 0.8330(4) 0.108(4) Uani 1 d .
H8 H 1.112 0.5085 0.8643 0.13 Uiso 1 calc R
C9 C 0.8779(5) 0.6478(10) 0.7447(4) 0.092(3) Uani 1 d .
H9 H 0.819 0.6869 0.7132 0.11 Uiso 1 calc R
C10 C 0.9598(5) 0.6506(11) 0.7245(4) 0.094(3) Uani 1 d .
H10 H 0.955 0.688 0.6782 0.113 Uiso 1 calc R
C11 C 0.5360(3) 0.5669(4) 0.8852(2) 0.0258(7) Uani 1 d .
C12 C 0.4797(3) 0.4568(4) 0.8720(2) 0.0252(7) Uani 1 d .
H12 H 0.496 0.3864 0.8488 0.03 Uiso 1 calc R
C13 C 0.3976(3) 0.4532(3) 0.8943(2) 0.0228(7) Uani 1 d .
C14 C 0.3746(2) 0.5600(4) 0.9284(2) 0.0234(7) Uani 1 d .
H14 H 0.3191 0.5582 0.9422 0.028 Uiso 1 calc R
C15 C 0.4332(3) 0.6702(4) 0.9423(2) 0.0231(7) Uani 1 d .
C16 C 0.5144(3) 0.6742(4) 0.9188(2) 0.0248(7) Uani 1 d .
H16 H 0.5528 0.7478 0.9256 0.03 Uiso 1 calc R
C17 C 0.3394(3) 0.3320(4) 0.8865(2) 0.0279(8) Uani 1 d .
C18 C 0.4116(3) 0.7809(4) 0.9852(2) 0.0259(7) Uani 1 d .
C19 C 1.1316(3) 0.6104(4) 0.7473(2) 0.0332(9) Uani 1 d .
C20 C 1.1409(3) 0.5235(5) 0.6954(3) 0.0360(9) Uani 1 d .
H20 H 1.0962 0.4559 0.6782 0.043 Uiso 1 calc R
C21 C 1.2185(3) 0.5384(4) 0.6688(2) 0.0310(8) Uani 1 d .
C22 C 1.2857(3) 0.6387(4) 0.6971(2) 0.0288(8) Uani 1 d .
H22 H 1.3384 0.648 0.6805 0.035 Uiso 1 calc R
C23 C 1.2749(3) 0.7253(4) 0.7499(2) 0.0261(7) Uani 1 d .
C24 C 1.1959(3) 0.7115(4) 0.7755(2) 0.0292(8) Uani 1 d .
H24 H 1.1873 0.7688 0.8104 0.035 Uiso 1 calc R
C25 C 1.2250(3) 0.4488(4) 0.6078(2) 0.0330(9) Uani 1 d .
C26 C 1.3467(3) 0.8346(4) 0.7799(2) 0.0264(8) Uani 1 d .
N1 N 0.6232(2) 0.5707(3) 0.86474(19) 0.0276(7) Uani 1 d .
N2 N 1.0458(2) 0.6005(4) 0.7703(2) 0.0340(8) Uani 1 d .
O1 O 0.3748(2) 0.2349(3) 0.86500(16) 0.0313(6) Uani 1 d .
O2 O 0.2634(2) 0.3327(3) 0.9024(2) 0.0385(7) Uani 1 d .
O3 O 0.3482(2) 0.7679(3) 1.01401(19) 0.0350(7) Uani 1 d .
O4 O 0.4640(2) 0.8821(3) 0.98955(15) 0.0277(6) Uani 1 d .
O5 O 1.1511(2) 0.3765(4) 0.5762(2) 0.0462(8) Uani 1 d .
O6 O 1.3016(2) 0.4490(3) 0.59199(19) 0.0392(7) Uani 1 d .
O7 O 1.4200(2) 0.8409(3) 0.75987(17) 0.0325(6) Uani 1 d .
O8 O 1.3254(2) 0.9127(3) 0.82327(16) 0.0293(6) Uani 1 d .
O9 O 0.5125(2) 0.0391(3) 0.84539(17) 0.0320(6) Uani 1 d .
H9A H 0.4915 -0.0249 0.8168 0.048 Uiso 1 d R
H9B H 0.5708 0.0113 0.8644 0.048 Uiso 1 d R
O10 O 0.2877(2) 0.0743(3) 0.94564(18) 0.0346(6) Uani 1 d .
H10A H 0.303 0.0659 0.9941 0.052 Uiso 1 d R
H10B H 0.2669 0.151 0.9346 0.052 Uiso 1 d R
O11 O 1.1018(5) 0.9267(7) 0.8658(4) 0.109(2) Uani 1 d D
O12 O 1.1280(8) 0.1808(11) 0.4750(6) 0.098(5) Uani 0.5 d P
O13 O 0.8524(5) 0.2685(10) 1.0241(9) 0.115(5) Uani 0.5 d P
O14 O 0.9593(14) 0.2727(14) 0.9270(12) 0.142(6) Uani 0.5 d P
O15 O 1.0216(10) 1.0054(19) 0.9577(8) 0.142(6) Uani 0.5 d PD
Mn1 Mn 0.41512(4) 0.04446(6) 0.90931(3) 0.0240(2) Uani 1 d .

loop_
_atom_site_aniso_label
_atom_site_aniso_U_11
_atom_site_aniso_U_22
_atom_site_aniso_U_33
_atom_site_aniso_U_23
_atom_site_aniso_U_13
_atom_site_aniso_U_12
C1 0.0332(19) 0.031(2) 0.046(2) 0.0012(18) 0.0248(17) 0.0014(16)
C2 0.0300(19) 0.036(2) 0.051(2) 0.003(2) 0.0246(18) 0.0011(17)
C3 0.0273(18) 0.040(2) 0.038(2) -0.0032(18) 0.0206(15) -0.0041(16)
C4 0.0336(19) 0.036(2) 0.041(2) -0.0004(18) 0.0241(16) -0.0025(17)
C5 0.0331(19) 0.030(2) 0.041(2) 0.0007(17) 0.0217(16) -0.0009(16)
C6 0.0320(19) 0.036(2) 0.044(2) -0.0057(18) 0.0248(17) -0.0059(17)
C7 0.037(3) 0.256(14) 0.090(5) 0.102(7) 0.040(3) 0.033(5)
C8 0.031(3) 0.223(12) 0.081(4) 0.085(6) 0.032(3) 0.026(4)
C9 0.048(3) 0.166(9) 0.080(4) 0.056(5) 0.046(3) 0.046(4)
C10 0.060(4) 0.167(9) 0.076(4) 0.054(5) 0.050(3) 0.041(5)
C11 0.0269(17) 0.0225(19) 0.0354(18) -0.0006(15) 0.0200(14) -0.0002(14)
C12 0.0271(17) 0.0198(19) 0.0351(18) -0.0026(14) 0.0189(14) 0.0002(13)
C13 0.0230(15) 0.0174(19) 0.0307(17) 0.0013(14) 0.0132(13) 0.0009(13)
C14 0.0199(15) 0.0227(19) 0.0324(17) 0.0020(15) 0.0153(13) 0.0003(13)
C15 0.0235(15) 0.0170(18) 0.0335(17) -0.0018(14) 0.0162(13) -0.0012(13)
C16 0.0269(16) 0.0175(18) 0.0350(17) 0.0002(14) 0.0173(14) -0.0017(13)
C17 0.0303(17) 0.0196(19) 0.0382(19) 0.0009(15) 0.0180(15) -0.0004(14)
C18 0.0263(16) 0.0206(19) 0.0351(18) -0.0018(15) 0.0166(14) -0.0034(14)
C19 0.0280(18) 0.036(2) 0.045(2) 0.0003(18) 0.0231(16) -0.0029(16)
C20 0.0319(19) 0.034(2) 0.052(2) -0.0086(19) 0.0262(18) -0.0091(16)
C21 0.0282(18) 0.031(2) 0.039(2) -0.0060(17) 0.0187(16) -0.0058(15)
C22 0.0238(16) 0.028(2) 0.0401(19) 0.0006(17) 0.0186(14) 0.0009(14)
C23 0.0232(15) 0.025(2) 0.0349(17) 0.0012(15) 0.0159(14) 0.0004(14)
C24 0.0275(17) 0.030(2) 0.0353(18) -0.0038(16) 0.0182(14) -0.0004(15)
C25 0.0307(19) 0.033(2) 0.041(2) -0.0078(17) 0.0196(16) -0.0074(16)
C26 0.0254(16) 0.026(2) 0.0314(17) 0.0005(15) 0.0142(13) -0.0002(14)
N1 0.0240(14) 0.0281(18) 0.0384(16) -0.0015(14) 0.0205(12) -0.0008(12)
N2 0.0265(15) 0.039(2) 0.0445(18) -0.0073(16) 0.0228(14) -0.0063(14)
O1 0.0409(15) 0.0166(13) 0.0428(15) -0.0015(11) 0.0229(12) -0.0010(11)
O2 0.0345(14) 0.0256(16) 0.067(2) -0.0048(14) 0.0327(14) -0.0079(12)
O3 0.0387(14) 0.0230(15) 0.0579(17) -0.0064(13) 0.0349(14) -0.0022(12)
O4 0.0320(13) 0.0184(13) 0.0364(13) 0.0002(11) 0.0173(11) -0.0049(10)
O5 0.0364(16) 0.053(2) 0.0550(18) -0.0222(17) 0.0237(14) -0.0113(15)
O6 0.0383(16) 0.0387(19) 0.0516(17) -0.0093(14) 0.0295(14) -0.0066(13)
O7 0.0281(13) 0.0328(16) 0.0455(15) -0.0063(13) 0.0240(11) -0.0060(11)
O8 0.0289(12) 0.0270(15) 0.0391(14) -0.0068(12) 0.0207(11) -0.0043(11)
O9 0.0300(13) 0.0314(16) 0.0439(15) -0.0023(12) 0.0244(12) -0.0040(11)
O10 0.0361(14) 0.0316(16) 0.0467(16) 0.0001(13) 0.0276(13) -0.0016(12)
O11 0.075(4) 0.104(5) 0.149(6) -0.006(5) 0.045(4) -0.007(3)
O12 0.120(8) 0.108(8) 0.127(8) -0.100(7) 0.116(7) -0.094(7)
O13 0.014(3) 0.075(7) 0.244(15) 0.067(8) 0.033(5) 0.002(3)
O14 0.173(15) 0.068(9) 0.207(18) -0.005(10) 0.097(14) -0.010(10)
O15 0.098(10) 0.183(16) 0.106(9) -0.011(11) -0.006(8) -0.058(11)
Mn1 0.0256(3) 0.0176(3) 0.0356(3) -0.0026(2) 0.0192(2) -0.0031(2)

loop_
_atom_type_symbol
_atom_type_description
_atom_type_scat_dispersion_real
_atom_type_scat_dispersion_imag
_atom_type_scat_source
C C 0.0181 0.0091 'International Tables Vol C Tables 4.2.6.8 and 6.1.1.4'
H H 0 0 'International Tables Vol C Tables 4.2.6.8 and 6.1.1.4'
N N 0.0311 0.018 'International Tables Vol C Tables 4.2.6.8 and 6.1.1.4'
O O 0.0492 0.0322 'International Tables Vol C Tables 4.2.6.8 and 6.1.1.4'
Mn Mn -0.5299 2.8052 'International Tables Vol C Tables 4.2.6.8 and 6.1.1.4'

loop_
_geom_angle_atom_site_label_1
_geom_angle_atom_site_label_2
_geom_angle_atom_site_label_3
_geom_angle
_geom_angle_site_symmetry_1
_geom_angle_site_symmetry_3
N1 C1 C2 120.2(4) . .
N1 C1 H1 119.9 . .
C2 C1 H1 119.9 . .
C1 C2 C3 119.8(4) . .
C1 C2 H2 120.1 . .
C3 C2 H2 120.1 . .
C2 C3 C4 118.6(4) . .
C2 C3 C6 121.8(4) . .
C4 C3 C6 119.6(4) . .
C5 C4 C3 119.9(4) . .
C5 C4 H4 120.1 . .
C3 C4 H4 120.1 . .
N1 C5 C4 120.1(4) . .
N1 C5 H5 120 . .
C4 C5 H5 120 . .
C7 C6 C9 116.5(4) . .
C7 C6 C3 122.4(4) . .
C9 C6 C3 121.1(4) . .
C6 C7 C8 120.6(6) . .
C6 C7 H7 119.7 . .
C8 C7 H7 119.7 . .
N2 C8 C7 121.5(6) . .
N2 C8 H8 119.3 . .
C7 C8 H8 119.3 . .
C6 C9 C10 120.9(6) . .
C6 C9 H9 119.6 . .
C10 C9 H9 119.6 . .
N2 C10 C9 120.6(6) . .
N2 C10 H10 119.7 . .
C9 C10 H10 119.7 . .
C12 C11 C16 122.9(3) . .
C12 C11 N1 119.3(3) . .
C16 C11 N1 117.8(3) . .
C11 C12 C13 118.7(3) . .
C11 C12 H12 120.7 . .
C13 C12 H12 120.7 . .
C14 C13 C12 119.5(3) . .
C14 C13 C17 120.2(3) . .
C12 C13 C17 120.1(3) . .
C13 C14 C15 121.1(3) . .
C13 C14 H14 119.4 . .
C15 C14 H14 119.4 . .
C14 C15 C16 119.2(3) . .
C14 C15 C18 120.0(3) . .
C16 C15 C18 120.7(3) . .
C11 C16 C15 118.6(3) . .
C11 C16 H16 120.7 . .
C15 C16 H16 120.7 . .
O2 C17 O1 125.4(4) . .
O2 C17 C13 119.1(3) . .
O1 C17 C13 115.5(3) . .
O3 C18 O4 125.4(4) . .
O3 C18 C15 119.1(3) . .
O4 C18 C15 115.5(3) . .
C20 C19 C24 123.3(4) . .
C20 C19 N2 118.7(4) . .
C24 C19 N2 117.9(4) . .
C19 C20 C21 118.9(4) . .
C19 C20 H20 120.6 . .
C21 C20 H20 120.6 . .
C22 C21 C20 119.2(4) . .
C22 C21 C25 121.7(3) . .
C20 C21 C25 119.1(4) . .
C21 C22 C23 120.8(3) . .
C21 C22 H22 119.6 . .
C23 C22 H22 119.6 . .
C22 C23 C24 119.9(4) . .
C22 C23 C26 120.9(3) . .
C24 C23 C26 119.1(3) . .
C19 C24 C23 117.9(4) . .
C19 C24 H24 121.1 . .
C23 C24 H24 121.1 . .
O6 C25 O5 124.1(4) . .
O6 C25 C21 119.4(4) . .
O5 C25 C21 116.6(4) . .
O7 C26 O8 126.5(4) . .
O7 C26 C23 118.1(3) . .
O8 C26 C23 115.4(3) . .
C5 N1 C1 121.5(3) . .
C5 N1 C11 119.4(3) . .
C1 N1 C11 119.1(3) . .
C8 N2 C10 119.8(4) . .
C8 N2 C19 121.9(4) . .
C10 N2 C19 118.4(4) . .
C17 O1 Mn1 134.5(3) . .
C18 O4 Mn1 127.3(2) . 3_667
C18 O4 Mn1 124.0(2) . 1_565
Mn1 O4 Mn1 105.67(11) 3_667 1_565
C26 O8 Mn1 132.1(2) . 1_665
Mn1 O9 H9A 102.6 . .
Mn1 O9 H9B 122.3 . .
H9A O9 H9B 93.5 . .
Mn1 O10 H10A 113.4 . .
Mn1 O10 H10B 108.4 . .
H10A O10 H10B 106.4 . .
O8 Mn1 O1 107.65(11) 1_445 .
O8 Mn1 O9 84.46(11) 1_445 .
O1 Mn1 O9 87.07(11) . .
O8 Mn1 O4 160.13(11) 1_445 3_667
O1 Mn1 O4 91.32(11) . 3_667
O9 Mn1 O4 90.80(11) . 3_667
O8 Mn1 O4 88.15(11) 1_445 1_545
O1 Mn1 O4 161.50(11) . 1_545
O9 Mn1 O4 104.40(11) . 1_545
O4 Mn1 O4 74.33(11) 3_667 1_545
O8 Mn1 O10 89.00(11) 1_445 .
O1 Mn1 O10 81.44(12) . .
O9 Mn1 O10 164.41(12) . .
O4 Mn1 O10 99.92(11) 3_667 .
O4 Mn1 O10 89.47(11) 1_545 .

loop_
_geom_bond_atom_site_label_1
_geom_bond_atom_site_label_2
_geom_bond_distance
_geom_bond_site_symmetry_2
C1 N1 1.358(6) .
C1 C2 1.369(6) .
C1 H1 0.93 .
C2 C3 1.390(6) .
C2 H2 0.93 .
C3 C4 1.401(6) .
C3 C6 1.486(5) .
C4 C5 1.371(5) .
C4 H4 0.93 .
C5 N1 1.344(5) .
C5 H5 0.93 .
C6 C7 1.355(8) .
C6 C9 1.358(8) .
C7 C8 1.385(7) .
C7 H7 0.93 .
C8 N2 1.285(7) .
C8 H8 0.93 .
C9 C10 1.374(7) .
C9 H9 0.93 .
C10 N2 1.327(8) .
C10 H10 0.93 .
C11 C12 1.378(5) .
C11 C16 1.378(5) .
C11 N1 1.450(4) .
C12 C13 1.399(5) .
C12 H12 0.93 .
C13 C14 1.387(5) .
C13 C17 1.498(5) .
C14 C15 1.397(5) .
C14 H14 0.93 .
C15 C16 1.399(5) .
C15 C18 1.507(5) .
C16 H16 0.93 .
C17 O2 1.242(5) .
C17 O1 1.269(5) .
C18 O3 1.233(5) .
C18 O4 1.287(5) .
C19 C20 1.374(6) .
C19 C24 1.377(6) .
C19 N2 1.460(5) .
C20 C21 1.397(5) .
C20 H20 0.93 .
C21 C22 1.393(6) .
C21 C25 1.508(6) .
C22 C23 1.393(6) .
C22 H22 0.93 .
C23 C24 1.401(5) .
C23 C26 1.506(5) .
C24 H24 0.93 .
C25 O6 1.248(5) .
C25 O5 1.261(5) .
C26 O7 1.251(4) .
C26 O8 1.268(5) .
O1 Mn1 2.153(3) .
O4 Mn1 2.183(3) 3_667
O4 Mn1 2.202(3) 1_565
O8 Mn1 2.149(3) 1_665
O9 Mn1 2.163(3) .
O9 H9A 0.84 .
O9 H9B 0.8357 .
O10 Mn1 2.212(3) .
O10 H10A 0.8545 .
O10 H10B 0.8547 .
Mn1 O8 2.149(3) 1_445
Mn1 O4 2.183(3) 3_667
Mn1 O4 2.202(3) 1_545
